data_2016493
loop_
_publ_author_name
'G\"orbitz, Carl Henrik'
'Hartviksen, Lars Male'

_publ_section_title
;
 The monohydrates of the four polar dipeptides
 <small>L</small>-seryl-<small>L</small>-asparagine,
 <small>L</small>-seryl-<small>L</small>-tyrosine,
 <small>L</small>-tryptophanyl-<small>L</small>-serine and
 <small>L</small>-tyrosyl-<small>L</small>-tryptophan
;
_journal_coeditor_code GG3137
_journal_issue 3
_journal_name_full 'Acta Crystallographica Section C'
_journal_page_first o171
_journal_page_last o176
_journal_paper_doi 10.1107/S0108270108004228
_journal_volume 64
_journal_year 2008
_chemical_formula_iupac 'C20 H21 N3 O4, H2 O'
_chemical_formula_moiety 'C20 H21 N3 O4, H2 O'
_chemical_formula_sum 'C20 H23 N3 O5'
_chemical_formula_weight 385.41
_chemical_name_systematic
;
L-tyrosyl-L-tryptophane monohydrate
;
_space_group_IT_number 4
_space_group_name_Hall 'P 2yb'
_symmetry_cell_setting monoclinic
_symmetry_space_group_name_Hall 'P 2yb'
_symmetry_space_group_name_H-M 'P 1 21 1'
_atom_sites_solution_hydrogens geom
_atom_sites_solution_primary direct
_atom_sites_solution_secondary difmap
_audit_creation_method SHELXL-97
_cell_angle_alpha 90.00
_cell_angle_beta 91.6940(10)
_cell_angle_gamma 90.00
_cell_formula_units_Z 2
_cell_length_a 5.7309(3)
_cell_length_b 8.1960(4)
_cell_length_c 19.0952(9)
_cell_measurement_reflns_used 3908
_cell_measurement_temperature 105(2)
_cell_measurement_theta_max 27.88
_cell_measurement_theta_min 2.13
_cell_volume 896.52(8)
_computing_cell_refinement 'SAINT (Bruker, 2001)'
_computing_data_collection 'SMART (Bruker, 1998)'
_computing_data_reduction 'SAINT (Bruker, 2001)'
_computing_molecular_graphics 'SHELXTL (Version 6.10; Sheldrick, 2008)'
_computing_publication_material 'SHELXTL (Version 6.10; Sheldrick, 2008)'
_computing_structure_refinement 'SHELXTL (Version 6.10; Sheldrick, 2008)'
_computing_structure_solution 'SHELXTL (Version 6.10; Sheldrick, 2008)'
_diffrn_ambient_temperature 105(2)
_diffrn_detector_area_resol_mean 8.3
_diffrn_measured_fraction_theta_full 0.982
_diffrn_measured_fraction_theta_max 0.982
_diffrn_measurement_device_type 'Siemens SMART CCD diffractometer'
_diffrn_measurement_method 'Sets of exposures each taken over 0.3\% \w rotation'
_diffrn_radiation_monochromator graphite
_diffrn_radiation_source 'fine-focus sealed tube'
_diffrn_radiation_type MoK\a
_diffrn_radiation_wavelength 0.71073
_diffrn_reflns_av_R_equivalents 0.0446
_diffrn_reflns_av_sigmaI/netI 0.0368
_diffrn_reflns_limit_h_max 7
_diffrn_reflns_limit_h_min -6
_diffrn_reflns_limit_k_max 10
_diffrn_reflns_limit_k_min -6
_diffrn_reflns_limit_l_max 22
_diffrn_reflns_limit_l_min -25
_diffrn_reflns_number 5858
_diffrn_reflns_theta_full 27.88
_diffrn_reflns_theta_max 27.88
_diffrn_reflns_theta_min 2.13
_diffrn_standards_decay_% 0
_diffrn_standards_number 0
_exptl_absorpt_coefficient_mu 0.104
_exptl_absorpt_correction_T_max 0.986
_exptl_absorpt_correction_T_min 0.882
_exptl_absorpt_correction_type multi-scan
_exptl_absorpt_process_details '(SADABS; Sheldrick, 1996)'
_exptl_crystal_colour yellow
_exptl_crystal_density_diffrn 1.428
_exptl_crystal_density_method 'not measured'
_exptl_crystal_description block
_exptl_crystal_F_000 408
_exptl_crystal_size_max 0.36
_exptl_crystal_size_mid 0.20
_exptl_crystal_size_min 0.14
_refine_diff_density_max 0.217
_refine_diff_density_min -0.172
_refine_ls_extinction_method none
_refine_ls_goodness_of_fit_ref 1.021
_refine_ls_hydrogen_treatment mixed
_refine_ls_matrix_type full
_refine_ls_number_parameters 284
_refine_ls_number_reflns 2245
_refine_ls_number_restraints 4
_refine_ls_restrained_S_all 1.021
_refine_ls_R_factor_all 0.0346
_refine_ls_R_factor_gt 0.0306
_refine_ls_shift/su_max 0.002
_refine_ls_shift/su_mean 0.000
_refine_ls_structure_factor_coef Fsqd
_refine_ls_weighting_details 'w=1/[\s^2^(Fo^2^)+(0.0483P)^2^+0.1067P] where P=(Fo^2^+2Fc^2^)/3'
_refine_ls_weighting_scheme calc
_refine_ls_wR_factor_gt 0.0772
_refine_ls_wR_factor_ref 0.0798
_reflns_number_gt 2089
_reflns_number_total 2245
_reflns_threshold_expression I>2\s(I)
_cod_data_source_file gg3137.cif
_cod_data_source_block YW
_cod_original_sg_symbol_H-M 'P 21'
_cod_database_code 2016493
_cod_database_fobs_code 2016493

loop_
_symmetry_equiv_pos_as_xyz
'x, y, z'
'-x, y+1/2, -z'

loop_
_atom_site_type_symbol
_atom_site_label
_atom_site_fract_x
_atom_site_fract_y
_atom_site_fract_z
_atom_site_U_iso_or_equiv
_atom_site_adp_type
_atom_site_calc_flag
_atom_site_refinement_flags
_atom_site_occupancy
O O1 0.4999(3) 0.4479(2) 0.38676(8) 0.0250(3) Uani d . 1
H H4 0.451(5) 0.513(4) 0.3542(14) 0.038 Uiso d . 1
O O2 0.4612(2) 0.60015(18) 0.70704(7) 0.0198(3) Uani d . 1
O O3 0.8189(2) 0.25717(19) 0.77450(7) 0.0194(3) Uani d . 1
O O4 0.5038(2) 0.17317(19) 0.71301(7) 0.0199(3) Uani d . 1
N N1 0.0973(3) 0.7550(2) 0.65267(9) 0.0196(3) Uani d . 1
H H1 0.256(5) 0.760(4) 0.6403(13) 0.029 Uiso d . 1
H H2 0.084(5) 0.847(4) 0.6856(13) 0.029 Uiso d . 1
H H3 0.015(4) 0.771(4) 0.6140(14) 0.029 Uiso d . 1
N N2 0.2481(3) 0.4263(2) 0.77238(8) 0.0147(3) Uani d . 1
H H5 0.114(4) 0.379(3) 0.7782(11) 0.018 Uiso d . 1
N N3 -0.0105(3) 0.4665(2) 0.99236(9) 0.0246(4) Uani d . 1
H H6 -0.134(5) 0.527(4) 0.9999(13) 0.030 Uiso d . 1
C C1 0.0442(3) 0.5953(2) 0.68609(9) 0.0157(3) Uani d . 1
H H11 -0.0778 0.6118 0.7218 0.019 Uiso calc R 1
C C2 -0.0460(3) 0.4717(2) 0.63084(9) 0.0175(4) Uani d . 1
H H21 -0.0493 0.3620 0.6525 0.021 Uiso calc R 1
H H22 -0.2083 0.5008 0.6167 0.021 Uiso calc R 1
C C3 0.0991(3) 0.4636(2) 0.56578(9) 0.0154(4) Uani d . 1
C C4 0.3102(3) 0.3784(2) 0.56479(9) 0.0168(4) Uani d . 1
H H41 0.3648 0.3227 0.6057 0.020 Uiso calc R 1
C C5 0.4418(3) 0.3741(2) 0.50454(10) 0.0183(4) Uani d . 1
H H51 0.5841 0.3146 0.5044 0.022 Uiso calc R 1
C C6 0.3644(3) 0.4572(2) 0.44429(9) 0.0174(4) Uani d . 1
C C7 0.1542(3) 0.5420(2) 0.44429(9) 0.0177(4) Uani d . 1
H H71 0.1001 0.5982 0.4035 0.021 Uiso calc R 1
C C8 0.0235(3) 0.5438(2) 0.50473(10) 0.0175(4) Uani d . 1
H H81 -0.1207 0.6010 0.5043 0.021 Uiso calc R 1
C C9 0.2728(3) 0.5405(2) 0.72320(9) 0.0146(3) Uani d . 1
C C10 0.4526(3) 0.3582(2) 0.80947(9) 0.0150(4) Uani d . 1
H H101 0.5493 0.4499 0.8291 0.018 Uiso calc R 1
C C11 0.3781(3) 0.2478(3) 0.87026(9) 0.0174(4) Uani d . 1
H H111 0.528(4) 0.198(3) 0.8893(12) 0.021 Uiso d . 1
H H112 0.285(4) 0.158(4) 0.8493(13) 0.026(6) Uiso d . 1
C C12 0.2526(3) 0.3307(2) 0.92882(9) 0.0181(4) Uani d . 1
C C13 0.0498(3) 0.4194(3) 0.92593(10) 0.0233(4) Uani d . 1
H H131 -0.0369 0.4448 0.8842 0.028 Uiso calc R 1
C C14 0.3228(3) 0.3214(2) 1.00197(9) 0.0169(4) Uani d . 1
C C15 0.5110(3) 0.2497(3) 1.03895(10) 0.0205(4) Uani d . 1
H H151 0.6287 0.1929 1.0148 0.025 Uiso calc R 1
C C16 0.5227(4) 0.2632(3) 1.11160(10) 0.0244(4) Uani d . 1
H H161 0.6512 0.2165 1.1370 0.029 Uiso calc R 1
C C17 0.3480(4) 0.3444(3) 1.14817(10) 0.0259(4) Uani d . 1
H H171 0.3589 0.3496 1.1979 0.031 Uiso calc R 1
C C18 0.1606(4) 0.4170(3) 1.11315(10) 0.0241(4) Uani d . 1
H H181 0.0427 0.4723 1.1378 0.029 Uiso calc R 1
C C19 0.1514(3) 0.4058(2) 1.04015(10) 0.0194(4) Uani d . 1
C C20 0.6037(3) 0.2555(2) 0.76074(9) 0.0147(3) Uani d . 1
O O1W 0.0885(3) 0.0181(2) 0.72966(9) 0.0277(3) Uani d D 1
H H1W 0.215(3) 0.070(4) 0.7244(15) 0.042 Uiso d D 1
H H2W -0.011(4) 0.090(3) 0.7413(15) 0.042 Uiso d D 1

loop_
_atom_site_aniso_label
_atom_site_aniso_U_11
_atom_site_aniso_U_22
_atom_site_aniso_U_33
_atom_site_aniso_U_12
_atom_site_aniso_U_13
_atom_site_aniso_U_23
O1 0.0322(8) 0.0244(8) 0.0191(7) 0.0070(7) 0.0115(6) 0.0060(6)
O2 0.0167(6) 0.0223(7) 0.0206(7) -0.0022(6) 0.0023(5) 0.0017(6)
O3 0.0144(6) 0.0213(6) 0.0226(6) -0.0009(6) 0.0024(5) -0.0008(6)
O4 0.0192(6) 0.0242(7) 0.0163(6) 0.0000(6) 0.0011(5) -0.0046(6)
N1 0.0240(8) 0.0179(8) 0.0168(7) 0.0015(8) 0.0002(6) 0.0008(7)
N2 0.0128(7) 0.0158(7) 0.0156(7) 0.0001(6) 0.0007(5) 0.0007(6)
N3 0.0209(8) 0.0332(10) 0.0201(8) 0.0072(8) 0.0047(6) -0.0018(8)
C1 0.0160(8) 0.0176(8) 0.0136(8) 0.0015(7) 0.0022(6) 0.0007(7)
C2 0.0165(8) 0.0206(9) 0.0154(8) -0.0029(7) 0.0015(7) -0.0005(8)
C3 0.0168(8) 0.0155(8) 0.0139(8) -0.0023(7) -0.0001(6) -0.0020(7)
C4 0.0192(8) 0.0171(9) 0.0139(8) -0.0015(8) -0.0013(7) 0.0013(7)
C5 0.0182(9) 0.0165(8) 0.0202(9) 0.0010(7) 0.0015(7) -0.0008(7)
C6 0.0212(9) 0.0150(8) 0.0162(8) -0.0029(7) 0.0041(7) -0.0011(7)
C7 0.0224(9) 0.0173(9) 0.0132(8) -0.0004(7) -0.0011(7) 0.0018(7)
C8 0.0168(8) 0.0173(9) 0.0182(8) 0.0001(7) -0.0016(7) -0.0010(8)
C9 0.0165(8) 0.0151(8) 0.0123(8) 0.0011(7) 0.0017(6) -0.0033(7)
C10 0.0145(8) 0.0161(9) 0.0144(8) 0.0005(7) 0.0009(6) -0.0013(7)
C11 0.0203(8) 0.0196(9) 0.0125(8) 0.0013(8) 0.0021(6) 0.0009(8)
C12 0.0198(9) 0.0188(9) 0.0160(8) -0.0012(8) 0.0033(7) 0.0009(8)
C13 0.0209(9) 0.0323(11) 0.0166(9) 0.0040(9) 0.0014(7) -0.0025(8)
C14 0.0205(9) 0.0156(8) 0.0150(8) -0.0033(7) 0.0047(7) -0.0002(7)
C15 0.0243(9) 0.0167(8) 0.0207(9) 0.0019(9) 0.0029(7) 0.0020(8)
C16 0.0298(10) 0.0233(9) 0.0198(9) 0.0020(9) -0.0026(8) 0.0030(8)
C17 0.0379(12) 0.0260(11) 0.0140(9) -0.0038(10) 0.0027(8) -0.0003(8)
C18 0.0297(10) 0.0237(10) 0.0192(9) -0.0001(9) 0.0067(8) -0.0030(8)
C19 0.0205(9) 0.0189(9) 0.0189(9) -0.0004(8) 0.0037(7) -0.0004(7)
C20 0.0156(8) 0.0154(8) 0.0130(8) -0.0008(8) 0.0027(6) 0.0025(7)
O1W 0.0216(7) 0.0275(8) 0.0345(8) -0.0031(6) 0.0074(6) -0.0126(7)

loop_
_atom_type_symbol
_atom_type_description
_atom_type_scat_dispersion_real
_atom_type_scat_dispersion_imag
_atom_type_scat_source
C C 0.0033 0.0016 'International Tables Vol C Tables 4.2.6.8 and 6.1.1.4'
H H 0.0000 0.0000 'International Tables Vol C Tables 4.2.6.8 and 6.1.1.4'
N N 0.0061 0.0033 'International Tables Vol C Tables 4.2.6.8 and 6.1.1.4'
O O 0.0106 0.0060 'International Tables Vol C Tables 4.2.6.8 and 6.1.1.4'

loop_
_geom_angle_atom_site_label_1
_geom_angle_atom_site_label_2
_geom_angle_atom_site_label_3
_geom_angle
C6 O1 H4 111.7(18)
C1 N1 H1 110.7(18)
C1 N1 H2 112.3(15)
H1 N1 H2 103(2)
C1 N1 H3 112(2)
H1 N1 H3 106(2)
H2 N1 H3 112(3)
C9 N2 C10 120.51(15)
C9 N2 H5 120.8(16)
C10 N2 H5 117.9(16)
C19 N3 C13 109.06(17)
C19 N3 H6 128.7(16)
C13 N3 H6 122.3(17)
N1 C1 C9 105.76(15)
N1 C1 C2 110.65(14)
C9 C1 C2 112.77(16)
N1 C1 H11 109.2
C9 C1 H11 109.2
C2 C1 H11 109.2
C3 C2 C1 114.12(15)
C3 C2 H21 108.7
C1 C2 H21 108.7
C3 C2 H22 108.7
C1 C2 H22 108.7
H21 C2 H22 107.6
C8 C3 C4 118.13(16)
C8 C3 C2 119.97(16)
C4 C3 C2 121.91(17)
C5 C4 C3 120.88(17)
C5 C4 H41 119.6
C3 C4 H41 119.6
C4 C5 C6 120.04(17)
C4 C5 H51 120.0
C6 C5 H51 120.0
O1 C6 C7 122.73(17)
O1 C6 C5 117.45(17)
C7 C6 C5 119.80(16)
C6 C7 C8 119.47(17)
C6 C7 H71 120.3
C8 C7 H71 120.3
C7 C8 C3 121.67(17)
C7 C8 H81 119.2
C3 C8 H81 119.2
O2 C9 N2 124.43(17)
O2 C9 C1 120.62(17)
N2 C9 C1 114.95(15)
N2 C10 C20 111.90(14)
N2 C10 C11 110.67(14)
C20 C10 C11 107.91(15)
N2 C10 H101 108.8
C20 C10 H101 108.8
C11 C10 H101 108.8
C12 C11 C10 116.26(17)
C12 C11 H111 109.5(14)
C10 C11 H111 104.9(14)
C12 C11 H112 111.9(14)
C10 C11 H112 106.9(15)
H111 C11 H112 107(2)
C13 C12 C14 106.15(17)
C13 C12 C11 129.14(18)
C14 C12 C11 124.62(17)
C12 C13 N3 110.28(18)
C12 C13 H131 124.9
N3 C13 H131 124.9
C15 C14 C19 118.66(17)
C15 C14 C12 134.25(18)
C19 C14 C12 107.09(17)
C16 C15 C14 118.88(18)
C16 C15 H151 120.6
C14 C15 H151 120.6
C15 C16 C17 121.27(19)
C15 C16 H161 119.4
C17 C16 H161 119.4
C18 C17 C16 121.21(18)
C18 C17 H171 119.4
C16 C17 H171 119.4
C17 C18 C19 117.42(19)
C17 C18 H181 121.3
C19 C18 H181 121.3
N3 C19 C18 130.07(18)
N3 C19 C14 107.39(16)
C18 C19 C14 122.54(18)
O3 C20 O4 125.55(17)
O3 C20 C10 115.78(16)
O4 C20 C10 118.60(15)
H1W O1W H2W 105(2)

loop_
_geom_bond_atom_site_label_1
_geom_bond_atom_site_label_2
_geom_bond_distance
O1 C6 1.366(2)
O1 H4 0.86(3)
O2 C9 1.233(2)
O3 C20 1.253(2)
O4 C20 1.258(2)
N1 C1 1.492(3)
N1 H1 0.95(3)
N1 H2 0.99(3)
N1 H3 0.87(3)
N2 C9 1.337(2)
N2 C10 1.462(2)
N2 H5 0.87(3)
N3 C19 1.375(3)
N3 C13 1.380(3)
N3 H6 0.88(3)
C1 C9 1.538(2)
C1 C2 1.541(3)
C1 H11 1.0000
C2 C3 1.517(2)
C2 H21 0.9900
C2 H22 0.9900
C3 C8 1.396(3)
C3 C4 1.398(3)
C4 C5 1.395(2)
C4 H41 0.9500
C5 C6 1.398(3)
C5 H51 0.9500
C6 C7 1.391(3)
C7 C8 1.394(3)
C7 H71 0.9500
C8 H81 0.9500
C10 C20 1.540(2)
C10 C11 1.542(2)
C10 H101 1.0000
C11 C12 1.509(3)
C11 H111 1.01(2)
C11 H112 0.99(3)
C12 C13 1.371(3)
C12 C14 1.444(3)
C13 H131 0.9500
C14 C15 1.401(3)
C14 C19 1.420(3)
C15 C16 1.391(3)
C15 H151 0.9500
C16 C17 1.405(3)
C16 H161 0.9500
C17 C18 1.383(3)
C17 H171 0.9500
C18 C19 1.396(3)
C18 H181 0.9500
O1W H1W 0.850(18)
O1W H2W 0.857(18)

loop_
_geom_hbond_atom_site_label_D
_geom_hbond_atom_site_label_H
_geom_hbond_atom_site_label_A
_geom_hbond_site_symmetry_A
_geom_hbond_distance_DH
_geom_hbond_distance_HA
_geom_hbond_distance_DA
_geom_hbond_angle_DHA
N1 H1 O1 2_656 0.95(3) 2.16(3) 2.915(2) 137(2)
N1 H2 O1W 1_565 0.99(3) 1.63(3) 2.611(2) 170(2)
N1 H3 C7 2_556 0.87(3) 2.66(3) 3.298(3) 131(2)
O1 H4 O4 2_656 0.86(3) 1.86(3) 2.653(2) 153(3)
N2 H5 O3 1_455 0.87(3) 1.96(3) 2.825(2) 170(2)
N3 H6 C14 2_557 0.88(3) 2.65(3) 3.419(3) 147(2)
O1W H1W O4 . 0.850(18) 1.877(17) 2.725(2) 177(3)
O1W H2W O3 1_455 0.857(18) 1.805(19) 2.653(2) 170(3)

loop_
_geom_torsion_atom_site_label_1
_geom_torsion_atom_site_label_2
_geom_torsion_atom_site_label_3
_geom_torsion_atom_site_label_4
_geom_torsion
_geom_torsion_publ_flag
N1 C1 C9 N2 161.60(15) y
C1 C9 N2 C10 177.26(15) y
C9 N2 C10 C20 -67.6(2) y
N2 C10 C20 O3 147.54(16) y
N1 C1 C2 C3 47.2(2) y
C1 C2 C3 C4 78.8(2) y
N2 C10 C11 C12 -64.5(2) y
C10 C11 C12 C13 58.1(3) y
C9 C1 C2 C3 -71.0(2) ?
C1 C2 C3 C8 -100.8(2) ?
C8 C3 C4 C5 0.2(3) ?
C2 C3 C4 C5 -179.36(18) ?
C3 C4 C5 C6 0.7(3) ?
C4 C5 C6 O1 -179.68(18) ?
C4 C5 C6 C7 -1.0(3) ?
O1 C6 C7 C8 178.95(19) ?
C5 C6 C7 C8 0.3(3) ?
C6 C7 C8 C3 0.6(3) ?
C4 C3 C8 C7 -0.9(3) ?
C2 C3 C8 C7 178.70(17) ?
C10 N2 C9 O2 -2.5(3) ?
N1 C1 C9 O2 -18.6(2) ?
C2 C1 C9 O2 102.4(2) ?
C2 C1 C9 N2 -77.34(19) ?
C9 N2 C10 C11 172.00(16) ?
C20 C10 C11 C12 172.80(16) ?
C10 C11 C12 C14 -125.9(2) ?
C14 C12 C13 N3 0.2(2) ?
C11 C12 C13 N3 176.8(2) ?
C19 N3 C13 C12 -1.2(3) ?
C13 C12 C14 C15 -179.8(2) ?
C11 C12 C14 C15 3.4(4) ?
C13 C12 C14 C19 0.8(2) ?
C11 C12 C14 C19 -176.03(18) ?
C19 C14 C15 C16 0.3(3) ?
C12 C14 C15 C16 -179.1(2) ?
C14 C15 C16 C17 1.1(3) ?
C15 C16 C17 C18 -1.4(3) ?
C16 C17 C18 C19 0.2(3) ?
C13 N3 C19 C18 -177.9(2) ?
C13 N3 C19 C14 1.7(2) ?
C17 C18 C19 N3 -179.4(2) ?
C17 C18 C19 C14 1.2(3) ?
C15 C14 C19 N3 179.01(18) ?
C12 C14 C19 N3 -1.5(2) ?
C15 C14 C19 C18 -1.4(3) ?
C12 C14 C19 C18 178.07(19) ?
C11 C10 C20 O3 -90.47(19) ?
N2 C10 C20 O4 -35.2(2) ?
C11 C10 C20 O4 86.8(2) ?

loop_
_cod_related_entry_id
_cod_related_entry_database
_cod_related_entry_code
1 ChemSpider 21195314
